data_7026795
loop_
_publ_author_name
'Reiss, Fabian'
'Schulz, Axel'
'Villinger, Alexander'
'Weding, Nico'

_publ_section_title
;
 Synthesis of sterically encumbered
 2,4-bis-m-terphenyl-1,3-dichloro-2,4-cyclo-dipnictadiazanes
 [m-TerNPnCl](2), (Pn = P, As).
;
_journal_issue 41
_journal_name_full 'Dalton transactions (Cambridge, England : 2003)'
_journal_page_first 9962
_journal_page_last 9972
_journal_paper_doi 10.1039/c0dt00700e
_journal_volume 39
_journal_year 2010
_chemical_formula_moiety 'C24 H26 As Cl2 N'
_chemical_formula_sum 'C24 H26 As Cl2 N'
_chemical_formula_weight 474.28
_chemical_name_systematic
;
[2,6-bis-(2,4,6-trimethylphenyl)phenyl]amino(dichloro)arsane
;
_space_group_IT_number 33
_symmetry_cell_setting orthorhombic
_symmetry_Int_Tables_number 33
_symmetry_space_group_name_Hall 'P 2c -2n'
_symmetry_space_group_name_H-M 'P n a 21'
_atom_sites_solution_hydrogens geom
_atom_sites_solution_primary direct
_atom_sites_solution_secondary difmap
_audit_creation_method SHELXL-97
_cell_angle_alpha 90.00
_cell_angle_beta 90.00
_cell_angle_gamma 90.00
_cell_formula_units_Z 4
_cell_length_a 24.301(5)
_cell_length_b 10.580(2)
_cell_length_c 8.8420(18)
_cell_measurement_reflns_used 9680
_cell_measurement_temperature 173(2)
_cell_measurement_theta_max 70.475
_cell_measurement_theta_min 4.190
_cell_volume 2273.3(8)
_computing_cell_refinement 'Bruker Apex v7.51a'
_computing_data_collection 'Bruker Apex v7.51a'
_computing_data_reduction 'Bruker SAINT'
_computing_molecular_graphics 'ORTEP-3v2.01 (Farrugia, 1997)'
_computing_publication_material SHELXL-97
_computing_structure_refinement 'SHELXL-97 (Sheldrick, 1997)'
_computing_structure_solution 'SHELXS-97 (Sheldrick, 1997)'
_diffrn_ambient_temperature 173(2)
_diffrn_measured_fraction_theta_full 0.997
_diffrn_measured_fraction_theta_max 0.997
_diffrn_measurement_device_type 'Bruker-Nonius Apex-X8-CCD-diffractometer'
_diffrn_measurement_method 'phi and omega scans'
_diffrn_radiation_monochromator graphite
_diffrn_radiation_source 'sealed tube'
_diffrn_radiation_type MoK\a
_diffrn_radiation_wavelength 0.71073
_diffrn_reflns_av_R_equivalents 0.0290
_diffrn_reflns_av_sigmaI/netI 0.0285
_diffrn_reflns_limit_h_max 40
_diffrn_reflns_limit_h_min -40
_diffrn_reflns_limit_k_max 17
_diffrn_reflns_limit_k_min -14
_diffrn_reflns_limit_l_max 14
_diffrn_reflns_limit_l_min -14
_diffrn_reflns_number 49272
_diffrn_reflns_theta_full 36.03
_diffrn_reflns_theta_max 36.03
_diffrn_reflns_theta_min 2.85
_exptl_absorpt_coefficient_mu 1.740
_exptl_absorpt_correction_T_max 0.5429
_exptl_absorpt_correction_T_min 0.5429
_exptl_absorpt_correction_type multi-scan
_exptl_absorpt_process_details '(SADABS; Sheldrick, 2004)'
_exptl_crystal_colour colourless
_exptl_crystal_density_diffrn 1.386
_exptl_crystal_density_method 'not measured'
_exptl_crystal_description block
_exptl_crystal_F_000 976
_exptl_crystal_size_max 0.40
_exptl_crystal_size_mid 0.40
_exptl_crystal_size_min 0.40
_refine_diff_density_max 0.367
_refine_diff_density_min -0.367
_refine_diff_density_rms 0.051
_refine_ls_abs_structure_details 'Flack H D (1983), Acta Cryst. A39, 876-881'
_refine_ls_abs_structure_Flack 0.310(4)
_refine_ls_extinction_method none
_refine_ls_goodness_of_fit_ref 1.021
_refine_ls_hydrogen_treatment mixed
_refine_ls_matrix_type full
_refine_ls_number_parameters 264
_refine_ls_number_reflns 10714
_refine_ls_number_restraints 1
_refine_ls_restrained_S_all 1.021
_refine_ls_R_factor_all 0.0346
_refine_ls_R_factor_gt 0.0251
_refine_ls_shift/su_max 0.001
_refine_ls_shift/su_mean 0.000
_refine_ls_structure_factor_coef Fsqd
_refine_ls_weighting_details 'calc w=1/[\s^2^(Fo^2^)+(0.0310P)^2^+0.1434P] where P=(Fo^2^+2Fc^2^)/3'
_refine_ls_weighting_scheme calc
_refine_ls_wR_factor_gt 0.0578
_refine_ls_wR_factor_ref 0.0608
_reflns_number_gt 9203
_reflns_number_total 10714
_reflns_threshold_expression >2\s(I)
_cod_data_source_file c0dt00700e.txt
_cod_data_source_block ter_nhascl2
_cod_database_code 7026795

loop_
_symmetry_equiv_pos_as_xyz
'x, y, z'
'-x, -y, z+1/2'
'-x+1/2, y+1/2, z+1/2'
'x+1/2, -y+1/2, z'

loop_
_atom_site_label
_atom_site_type_symbol
_atom_site_fract_x
_atom_site_fract_y
_atom_site_fract_z
_atom_site_U_iso_or_equiv
_atom_site_adp_type
_atom_site_occupancy
_atom_site_symmetry_multiplicity
_atom_site_calc_flag
_atom_site_refinement_flags
As As 0.189502(4) 0.442706(9) 0.127128(14) 0.02242(3) Uani 1 1 d .
Cl1 Cl 0.189155(14) 0.43491(4) -0.12519(4) 0.03910(8) Uani 1 1 d .
Cl2 Cl 0.138523(12) 0.61728(2) 0.14012(5) 0.03447(6) Uani 1 1 d .
N N 0.12999(4) 0.34554(9) 0.17260(12) 0.02450(18) Uani 1 1 d .
C1 C 0.12531(4) 0.21354(10) 0.18755(12) 0.02113(17) Uani 1 1 d .
C2 C 0.07209(4) 0.16064(11) 0.18006(14) 0.02479(19) Uani 1 1 d .
C3 C 0.06622(5) 0.03039(12) 0.20266(19) 0.0346(3) Uani 1 1 d .
H3 H 0.0306 -0.0066 0.1983 0.042 Uiso 1 1 calc R
C4 C 0.11170(7) -0.04556(13) 0.2314(2) 0.0396(3) Uani 1 1 d .
H4 H 0.1070 -0.1337 0.2473 0.048 Uiso 1 1 calc R
C5 C 0.16389(6) 0.00734(12) 0.23679(17) 0.0328(3) Uani 1 1 d .
H5 H 0.1948 -0.0452 0.2558 0.039 Uiso 1 1 calc R
C6 C 0.17160(5) 0.13699(10) 0.21462(13) 0.02342(18) Uani 1 1 d .
C7 C 0.02395(4) 0.24436(10) 0.14745(14) 0.0242(2) Uani 1 1 d .
C8 C 0.01243(5) 0.27777(12) -0.00242(15) 0.0278(2) Uani 1 1 d .
C9 C -0.03058(5) 0.36225(13) -0.03227(14) 0.0307(2) Uani 1 1 d .
H9 H -0.0385 0.3847 -0.1340 0.037 Uiso 1 1 calc R
C10 C -0.06190(5) 0.41392(12) 0.08406(15) 0.0286(2) Uani 1 1 d .
C11 C -0.05037(5) 0.37855(13) 0.23164(15) 0.0297(2) Uani 1 1 d .
H11 H -0.0720 0.4123 0.3115 0.036 Uiso 1 1 calc R
C12 C -0.00795(5) 0.29491(12) 0.26621(13) 0.0261(2) Uani 1 1 d .
C13 C 0.22703(4) 0.19815(10) 0.21926(14) 0.02403(19) Uani 1 1 d .
C14 C 0.24654(5) 0.25100(12) 0.35524(14) 0.0300(2) Uani 1 1 d .
C15 C 0.29612(6) 0.31843(13) 0.35342(19) 0.0379(3) Uani 1 1 d .
H15 H 0.3095 0.3536 0.4452 0.045 Uiso 1 1 calc R
C16 C 0.32636(6) 0.33545(13) 0.2213(2) 0.0389(3) Uani 1 1 d .
C17 C 0.30804(5) 0.27698(13) 0.08987(17) 0.0337(3) Uani 1 1 d .
H17 H 0.3291 0.2847 -0.0001 0.040 Uiso 1 1 calc R
C18 C 0.25901(5) 0.20665(11) 0.08705(14) 0.0269(2) Uani 1 1 d .
C19 C 0.04593(6) 0.22563(17) -0.13287(16) 0.0414(3) Uani 1 1 d .
H19A H 0.0294 0.2523 -0.2288 0.062 Uiso 1 1 calc R
H19B H 0.0464 0.1331 -0.1276 0.062 Uiso 1 1 calc R
H19C H 0.0837 0.2577 -0.1266 0.062 Uiso 1 1 calc R
C20 C -0.10799(6) 0.50564(15) 0.04954(18) 0.0390(3) Uani 1 1 d .
H20A H -0.1434 0.4657 0.0720 0.059 Uiso 1 1 calc R
H20B H -0.1067 0.5291 -0.0576 0.059 Uiso 1 1 calc R
H20C H -0.1037 0.5816 0.1119 0.059 Uiso 1 1 calc R
C21 C 0.00220(6) 0.25782(16) 0.42846(15) 0.0393(3) Uani 1 1 d .
H21A H -0.0146 0.3205 0.4957 0.059 Uiso 1 1 calc R
H21B H 0.0419 0.2543 0.4473 0.059 Uiso 1 1 calc R
H21C H -0.0141 0.1746 0.4478 0.059 Uiso 1 1 calc R
C22 C 0.21473(7) 0.23617(16) 0.49952(17) 0.0435(3) Uani 1 1 d .
H22A H 0.2324 0.2857 0.5796 0.065 Uiso 1 1 calc R
H22B H 0.2140 0.1468 0.5287 0.065 Uiso 1 1 calc R
H22C H 0.1770 0.2663 0.4845 0.065 Uiso 1 1 calc R
C23 C 0.37762(7) 0.41691(18) 0.2193(3) 0.0612(6) Uani 1 1 d .
H23A H 0.3683 0.5014 0.1817 0.092 Uiso 1 1 calc R
H23B H 0.4052 0.3784 0.1529 0.092 Uiso 1 1 calc R
H23C H 0.3925 0.4236 0.3220 0.092 Uiso 1 1 calc R
C24 C 0.24259(6) 0.13986(14) -0.05635(16) 0.0367(3) Uani 1 1 d .
H24A H 0.2510 0.0496 -0.0473 0.055 Uiso 1 1 calc R
H24B H 0.2631 0.1756 -0.1418 0.055 Uiso 1 1 calc R
H24C H 0.2030 0.1509 -0.0734 0.055 Uiso 1 1 calc R
H1 H 0.1004(7) 0.3772(15) 0.1598(19) 0.030(4) Uiso 1 1 d .

loop_
_atom_site_aniso_label
_atom_site_aniso_U_11
_atom_site_aniso_U_22
_atom_site_aniso_U_33
_atom_site_aniso_U_23
_atom_site_aniso_U_13
_atom_site_aniso_U_12
As 0.02063(4) 0.02012(4) 0.02650(5) -0.00095(5) -0.00222(5) -0.00089(3)
Cl1 0.04003(16) 0.0505(2) 0.02681(14) 0.00261(13) 0.00420(12) 0.00210(13)
Cl2 0.03685(12) 0.02069(10) 0.04586(17) 0.00212(13) 0.00316(14) 0.00471(9)
N 0.0193(3) 0.0207(4) 0.0334(5) 0.0015(3) -0.0002(3) 0.0022(3)
C1 0.0221(4) 0.0196(4) 0.0217(4) -0.0002(3) 0.0007(3) 0.0017(3)
C2 0.0227(4) 0.0231(5) 0.0286(5) 0.0010(4) 0.0006(4) -0.0010(4)
C3 0.0297(5) 0.0241(5) 0.0500(8) 0.0013(5) 0.0008(5) -0.0047(4)
C4 0.0385(7) 0.0193(5) 0.0610(9) 0.0034(5) -0.0001(6) -0.0006(5)
C5 0.0332(6) 0.0206(5) 0.0446(7) 0.0003(5) -0.0010(5) 0.0051(5)
C6 0.0237(4) 0.0212(4) 0.0254(5) -0.0013(4) -0.0004(4) 0.0032(4)
C7 0.0200(3) 0.0240(4) 0.0285(6) 0.0012(4) -0.0006(4) -0.0018(3)
C8 0.0251(4) 0.0322(5) 0.0260(5) -0.0027(5) -0.0014(4) -0.0003(4)
C9 0.0279(5) 0.0377(6) 0.0264(5) 0.0020(4) -0.0022(4) 0.0021(5)
C10 0.0246(5) 0.0302(5) 0.0310(6) 0.0014(4) -0.0016(4) 0.0028(4)
C11 0.0260(5) 0.0351(6) 0.0281(5) 0.0008(5) 0.0024(4) 0.0045(5)
C12 0.0230(5) 0.0307(6) 0.0247(5) 0.0021(4) 0.0011(4) 0.0005(4)
C13 0.0235(4) 0.0208(4) 0.0278(5) -0.0039(4) -0.0044(4) 0.0051(4)
C14 0.0349(5) 0.0248(5) 0.0303(6) -0.0043(4) -0.0111(4) 0.0107(4)
C15 0.0384(6) 0.0250(6) 0.0504(8) -0.0097(5) -0.0239(6) 0.0088(5)
C16 0.0247(5) 0.0257(6) 0.0663(9) -0.0060(6) -0.0130(6) 0.0028(5)
C17 0.0230(4) 0.0281(6) 0.0501(8) -0.0044(5) 0.0029(4) 0.0010(4)
C18 0.0236(4) 0.0223(5) 0.0350(6) -0.0061(4) 0.0007(4) 0.0016(4)
C19 0.0391(6) 0.0567(9) 0.0283(6) -0.0081(6) 0.0013(5) 0.0090(6)
C20 0.0325(6) 0.0429(8) 0.0416(7) 0.0041(6) -0.0032(5) 0.0111(6)
C21 0.0387(6) 0.0544(9) 0.0248(6) 0.0057(6) 0.0013(5) 0.0064(6)
C22 0.0573(8) 0.0459(8) 0.0272(5) -0.0048(6) -0.0071(6) 0.0133(7)
C23 0.0329(7) 0.0380(8) 0.1128(17) -0.0045(10) -0.0222(9) -0.0059(6)
C24 0.0400(7) 0.0358(6) 0.0342(6) -0.0122(5) 0.0070(5) -0.0040(5)

loop_
_atom_type_symbol
_atom_type_description
_atom_type_scat_dispersion_real
_atom_type_scat_dispersion_imag
_atom_type_scat_source
C C 0.0033 0.0016 'International Tables Vol C Tables 4.2.6.8 and 6.1.1.4'
As As 0.0499 2.0058 'International Tables Vol C Tables 4.2.6.8 and 6.1.1.4'
Cl Cl 0.1484 0.1585 'International Tables Vol C Tables 4.2.6.8 and 6.1.1.4'
N N 0.0061 0.0033 'International Tables Vol C Tables 4.2.6.8 and 6.1.1.4'
H H 0.0000 0.0000 'International Tables Vol C Tables 4.2.6.8 and 6.1.1.4'

loop_
_geom_angle_atom_site_label_1
_geom_angle_atom_site_label_2
_geom_angle_atom_site_label_3
_geom_angle
N As Cl2 90.86(3)
N As Cl1 101.36(3)
Cl2 As Cl1 94.593(15)
C1 N As 130.21(7)
C1 N H1 110.8(12)
As N H1 116.5(12)
C6 C1 N 121.51(10)
C6 C1 C2 120.85(10)
N C1 C2 117.60(9)
C3 C2 C1 118.52(10)
C3 C2 C7 122.06(10)
C1 C2 C7 119.42(10)
C4 C3 C2 120.94(12)
C4 C3 H3 119.5
C2 C3 H3 119.5
C5 C4 C3 120.01(12)
C5 C4 H4 120.0
C3 C4 H4 120.0
C4 C5 C6 120.89(12)
C4 C5 H5 119.6
C6 C5 H5 119.6
C5 C6 C1 118.78(11)
C5 C6 C13 122.79(10)
C1 C6 C13 118.43(10)
C8 C7 C12 119.94(10)
C8 C7 C2 119.24(10)
C12 C7 C2 120.73(11)
C7 C8 C9 119.26(11)
C7 C8 C19 121.41(11)
C9 C8 C19 119.32(12)
C10 C9 C8 121.31(12)
C10 C9 H9 119.3
C8 C9 H9 119.3
C11 C10 C9 118.64(11)
C11 C10 C20 120.85(12)
C9 C10 C20 120.51(12)
C10 C11 C12 121.86(12)
C10 C11 H11 119.1
C12 C11 H11 119.1
C11 C12 C7 118.97(11)
C11 C12 C21 119.70(12)
C7 C12 C21 121.31(11)
C18 C13 C14 119.87(11)
C18 C13 C6 120.18(10)
C14 C13 C6 119.92(11)
C15 C14 C13 118.83(13)
C15 C14 C22 120.43(12)
C13 C14 C22 120.74(12)
C16 C15 C14 122.00(12)
C16 C15 H15 119.0
C14 C15 H15 119.0
C17 C16 C15 118.37(12)
C17 C16 C23 120.45(18)
C15 C16 C23 121.18(16)
C16 C17 C18 121.48(13)
C16 C17 H17 119.3
C18 C17 H17 119.3
C17 C18 C13 119.19(11)
C17 C18 C24 119.24(11)
C13 C18 C24 121.56(11)
C8 C19 H19A 109.5
C8 C19 H19B 109.5
H19A C19 H19B 109.5
C8 C19 H19C 109.5
H19A C19 H19C 109.5
H19B C19 H19C 109.5
C10 C20 H20A 109.5
C10 C20 H20B 109.5
H20A C20 H20B 109.5
C10 C20 H20C 109.5
H20A C20 H20C 109.5
H20B C20 H20C 109.5
C12 C21 H21A 109.5
C12 C21 H21B 109.5
H21A C21 H21B 109.5
C12 C21 H21C 109.5
H21A C21 H21C 109.5
H21B C21 H21C 109.5
C14 C22 H22A 109.5
C14 C22 H22B 109.5
H22A C22 H22B 109.5
C14 C22 H22C 109.5
H22A C22 H22C 109.5
H22B C22 H22C 109.5
C16 C23 H23A 109.5
C16 C23 H23B 109.5
H23A C23 H23B 109.5
C16 C23 H23C 109.5
H23A C23 H23C 109.5
H23B C23 H23C 109.5
C18 C24 H24A 109.5
C18 C24 H24B 109.5
H24A C24 H24B 109.5
C18 C24 H24C 109.5
H24A C24 H24C 109.5
H24B C24 H24C 109.5

loop_
_geom_bond_atom_site_label_1
_geom_bond_atom_site_label_2
_geom_bond_distance
As N 1.8194(10)
As Cl2 2.2270(4)
As Cl1 2.2325(6)
N C1 1.4074(14)
N H1 0.802(16)
C1 C6 1.4067(15)
C1 C2 1.4107(15)
C2 C3 1.3998(17)
C2 C7 1.4955(15)
C3 C4 1.390(2)
C3 H3 0.9500
C4 C5 1.387(2)
C4 H4 0.9500
C5 C6 1.3983(18)
C5 H5 0.9500
C6 C13 1.4948(16)
C7 C8 1.3997(18)
C7 C12 1.4105(17)
C8 C9 1.4005(18)
C8 C19 1.5157(19)
C9 C10 1.3914(19)
C9 H9 0.9500
C10 C11 1.3861(19)
C10 C20 1.5132(18)
C11 C12 1.3924(18)
C11 H11 0.9500
C12 C21 1.5077(18)
C13 C18 1.4068(17)
C13 C14 1.4082(17)
C14 C15 1.400(2)
C14 C22 1.500(2)
C15 C16 1.392(3)
C15 H15 0.9500
C16 C17 1.390(2)
C16 C23 1.515(2)
C17 C18 1.4049(17)
C17 H17 0.9500
C18 C24 1.5055(18)
C19 H19A 0.9800
C19 H19B 0.9800
C19 H19C 0.9800
C20 H20A 0.9800
C20 H20B 0.9800
C20 H20C 0.9800
C21 H21A 0.9800
C21 H21B 0.9800
C21 H21C 0.9800
C22 H22A 0.9800
C22 H22B 0.9800
C22 H22C 0.9800
C23 H23A 0.9800
C23 H23B 0.9800
C23 H23C 0.9800
C24 H24A 0.9800
C24 H24B 0.9800
C24 H24C 0.9800

loop_
_geom_torsion_atom_site_label_1
_geom_torsion_atom_site_label_2
_geom_torsion_atom_site_label_3
_geom_torsion_atom_site_label_4
_geom_torsion
Cl2 As N C1 179.47(10)
Cl1 As N C1 84.61(10)
As N C1 C6 20.38(16)
As N C1 C2 -161.94(9)
C6 C1 C2 C3 1.04(18)
N C1 C2 C3 -176.66(12)
C6 C1 C2 C7 -178.56(11)
N C1 C2 C7 3.74(16)
C1 C2 C3 C4 -0.2(2)
C7 C2 C3 C4 179.38(14)
C2 C3 C4 C5 -0.5(3)
C3 C4 C5 C6 0.4(3)
C4 C5 C6 C1 0.4(2)
C4 C5 C6 C13 -179.94(14)
N C1 C6 C5 176.47(11)
C2 C1 C6 C5 -1.14(17)
N C1 C6 C13 -3.20(16)
C2 C1 C6 C13 179.19(10)
C3 C2 C7 C8 -98.09(15)
C1 C2 C7 C8 81.49(14)
C3 C2 C7 C12 85.25(16)
C1 C2 C7 C12 -95.17(14)
C12 C7 C8 C9 0.53(17)
C2 C7 C8 C9 -176.16(11)
C12 C7 C8 C19 179.82(12)
C2 C7 C8 C19 3.14(17)
C7 C8 C9 C10 0.26(19)
C19 C8 C9 C10 -179.05(13)
C8 C9 C10 C11 -1.1(2)
C8 C9 C10 C20 179.64(13)
C9 C10 C11 C12 1.1(2)
C20 C10 C11 C12 -179.60(13)
C10 C11 C12 C7 -0.3(2)
C10 C11 C12 C21 -178.94(13)
C8 C7 C12 C11 -0.49(17)
C2 C7 C12 C11 176.14(11)
C8 C7 C12 C21 178.09(12)
C2 C7 C12 C21 -5.28(18)
C5 C6 C13 C18 88.50(15)
C1 C6 C13 C18 -91.84(13)
C5 C6 C13 C14 -93.53(15)
C1 C6 C13 C14 86.13(14)
C18 C13 C14 C15 4.10(17)
C6 C13 C14 C15 -173.87(10)
C18 C13 C14 C22 -176.25(11)
C6 C13 C14 C22 5.78(17)
C13 C14 C15 C16 0.48(19)
C22 C14 C15 C16 -179.17(12)
C14 C15 C16 C17 -3.87(19)
C14 C15 C16 C23 175.35(13)
C15 C16 C17 C18 2.73(19)
C23 C16 C17 C18 -176.49(13)
C16 C17 C18 C13 1.74(18)
C16 C17 C18 C24 -176.94(13)
C14 C13 C18 C17 -5.19(17)
C6 C13 C18 C17 172.78(11)
C14 C13 C18 C24 173.46(12)
C6 C13 C18 C24 -8.57(17)
